data_4071319
loop_
_publ_author_name
'Leung, Wing-Por'
'Chan, Ka-Po'
'Kan, Kwok-Wai'
'Mak, Thomas C. W.'

_publ_section_title
;
 Synthesis of Heteroleptic Tin(II) and Lead(II) Compounds from
 Pyrazyl-Linked Bisphosphoranoimine
;
_journal_issue 12
_journal_name_full Organometallics
_journal_page_first 2767
_journal_paper_doi 10.1021/om800104x
_journal_volume 27
_journal_year 2008
_chemical_formula_sum 'C24 H50 Cl2 N4 P2 Si2 Sn2'
_chemical_formula_weight 821.08
_chemical_name_systematic
; 
 ? 
;
_space_group_IT_number 14
_symmetry_cell_setting monoclinic
_symmetry_space_group_name_Hall '-P 2ybc'
_symmetry_space_group_name_H-M 'P 1 21/c 1'
_atom_sites_solution_hydrogens geom
_atom_sites_solution_primary direct
_atom_sites_solution_secondary difmap
_audit_creation_method SHELXL-97
_cell_angle_alpha 90.00
_cell_angle_beta 92.341(4)
_cell_angle_gamma 90.00
_cell_formula_units_Z 4
_cell_length_a 13.704(3)
_cell_length_b 16.533(3)
_cell_length_c 16.125(3)
_cell_measurement_reflns_used 880
_cell_measurement_temperature 293(2)
_cell_measurement_theta_max 25.54
_cell_measurement_theta_min 2.46
_cell_volume 3650.4(12)
_computing_cell_refinement 'BRUKER SMART CCD DIFFRACTOMETER'
_computing_data_collection 'BRUKER SMART CCD DIFFRACTOMETER'
_computing_data_reduction 'BRUKER SMART CCD DIFFRACTOMETER'
_computing_molecular_graphics 'SIEMENS SHELXTL'
_computing_publication_material 'SIEMENS SHELXTL'
_computing_structure_refinement 'SHELXL-97 (Sheldrick, 1997)'
_computing_structure_solution 'SHELXS-97 (Sheldrick, 1990)'
_diffrn_ambient_temperature 293(2)
_diffrn_measured_fraction_theta_full 0.995
_diffrn_measured_fraction_theta_max 0.995
_diffrn_measurement_device_type 'BRUKER SMART CCD DIFFRACTOMETER'
_diffrn_measurement_method 'OMEGA SCAN'
_diffrn_radiation_monochromator graphite
_diffrn_radiation_source 'fine-focus sealed tube'
_diffrn_radiation_type MoK\a
_diffrn_radiation_wavelength 0.71073
_diffrn_reflns_av_R_equivalents 0.0363
_diffrn_reflns_av_sigmaI/netI 0.0460
_diffrn_reflns_limit_h_max 18
_diffrn_reflns_limit_h_min -18
_diffrn_reflns_limit_k_max 14
_diffrn_reflns_limit_k_min -22
_diffrn_reflns_limit_l_max 21
_diffrn_reflns_limit_l_min -20
_diffrn_reflns_number 24783
_diffrn_reflns_theta_full 28.31
_diffrn_reflns_theta_max 28.31
_diffrn_reflns_theta_min 1.49
_exptl_absorpt_coefficient_mu 1.688
_exptl_absorpt_correction_T_max 1.0000
_exptl_absorpt_correction_T_min 0.730997
_exptl_absorpt_correction_type SADABS
_exptl_crystal_colour Red
_exptl_crystal_density_diffrn 1.494
_exptl_crystal_density_meas 0
_exptl_crystal_density_method 'not measured'
_exptl_crystal_description Block
_exptl_crystal_F_000 1656
_exptl_crystal_size_max 0.50
_exptl_crystal_size_mid 0.40
_exptl_crystal_size_min 0.30
_refine_diff_density_max 0.645
_refine_diff_density_min -0.580
_refine_diff_density_rms 0.080
_refine_ls_extinction_method none
_refine_ls_goodness_of_fit_ref 1.012
_refine_ls_hydrogen_treatment riding
_refine_ls_matrix_type full
_refine_ls_number_parameters 325
_refine_ls_number_reflns 9039
_refine_ls_number_restraints 0
_refine_ls_restrained_S_all 1.012
_refine_ls_R_factor_all 0.0846
_refine_ls_R_factor_gt 0.0364
_refine_ls_shift/su_max 0.008
_refine_ls_shift/su_mean 0.001
_refine_ls_structure_factor_coef Fsqd
_refine_ls_weighting_details 'calc w=1/[\s^2^(Fo^2^)+(0.0330P)^2^+3.7266P] where P=(Fo^2^+2Fc^2^)/3'
_refine_ls_weighting_scheme calc
_refine_ls_wR_factor_gt 0.0784
_refine_ls_wR_factor_ref 0.1007
_reflns_number_gt 5332
_reflns_number_total 9039
_reflns_threshold_expression >2sigma(I)
_cod_data_source_file om800104x-file005.cif
_cod_data_source_block ckp8
_cod_depositor_comments
;
The following automatic conversions were performed:

'_symmetry_cell_setting' value 'Monoclinic' changed to 'monoclinic'
according to /home/saulius/struct/CIF-dictionaries/cif_core.dic
dictionary named 'cif_core.dic' version 2.4.1 from 2010-06-29.

Automatic conversion script
Id: cif_fix_values 1715 2011-07-08 13:25:40Z adriana 
;
_cod_original_cell_volume 3650.3(12)
_cod_original_sg_symbol_H-M P2(1)/c
_cod_database_code 4071319

loop_
_symmetry_equiv_pos_as_xyz
'x, y, z'
'-x, y+1/2, -z+1/2'
'-x, -y, -z'
'x, -y-1/2, z-1/2'

loop_
_atom_site_label
_atom_site_type_symbol
_atom_site_fract_x
_atom_site_fract_y
_atom_site_fract_z
_atom_site_U_iso_or_equiv
_atom_site_adp_type
_atom_site_occupancy
_atom_site_symmetry_multiplicity
_atom_site_calc_flag
_atom_site_refinement_flags
Sn1 Sn 0.60958(2) 0.338565(19) 1.007527(16) 0.05140(10) Uani 1 1 d .
Sn2 Sn 0.16187(2) 0.32781(2) 0.81768(2) 0.06100(11) Uani 1 1 d .
P1 P 0.65640(8) 0.44970(6) 0.85491(6) 0.0458(2) Uani 1 1 d .
P2 P 0.26063(8) 0.43893(7) 0.69086(7) 0.0519(3) Uani 1 1 d .
Si1 Si 0.83712(9) 0.38108(9) 0.94525(8) 0.0594(3) Uani 1 1 d .
Si2 Si 0.09699(10) 0.33750(10) 0.60985(9) 0.0742(4) Uani 1 1 d .
Cl1 Cl 0.67764(10) 0.20045(8) 1.00231(8) 0.0740(4) Uani 1 1 d .
Cl2 Cl 0.13421(11) 0.18348(9) 0.78360(11) 0.0959(5) Uani 1 1 d .
N1 N 0.5060(2) 0.30919(19) 0.90338(19) 0.0449(8) Uani 1 1 d .
N2 N 0.3199(2) 0.3042(2) 0.83058(19) 0.0446(8) Uani 1 1 d .
N3 N 0.7114(2) 0.3931(2) 0.92359(19) 0.0469(8) Uani 1 1 d .
N4 N 0.1786(2) 0.3685(2) 0.6898(2) 0.0546(9) Uani 1 1 d .
C1 C 0.4528(3) 0.2392(3) 0.9010(2) 0.0510(10) Uani 1 1 d .
H1A H 0.4798 0.1924 0.9243 0.061 Uiso 1 1 calc R
C2 C 0.3622(3) 0.2364(3) 0.8659(2) 0.0505(10) Uani 1 1 d .
H2A H 0.3276 0.1880 0.8654 0.061 Uiso 1 1 calc R
C3 C 0.4717(3) 0.3760(2) 0.8633(2) 0.0415(9) Uani 1 1 d .
C4 C 0.3713(3) 0.3728(2) 0.8246(2) 0.0426(9) Uani 1 1 d .
C5 C 0.5302(3) 0.4438(3) 0.8572(3) 0.0568(11) Uani 1 1 d .
H5A H 0.4973 0.4930 0.8540 0.068 Uiso 1 1 calc R
C6 C 0.6972(5) 0.4191(3) 0.7528(3) 0.0881(18) Uani 1 1 d .
H6A H 0.7667 0.4109 0.7671 0.106 Uiso 1 1 calc R
C7 C 0.7056(9) 0.4683(5) 0.6882(5) 0.226(7) Uani 1 1 d .
H7A H 0.7323 0.4390 0.6430 0.339 Uiso 1 1 calc R
H7B H 0.7482 0.5124 0.7036 0.339 Uiso 1 1 calc R
H7C H 0.6424 0.4891 0.6714 0.339 Uiso 1 1 calc R
C8 C 0.6681(4) 0.3312(3) 0.7369(3) 0.0792(16) Uani 1 1 d .
H8A H 0.6908 0.3144 0.6841 0.119 Uiso 1 1 calc R
H8B H 0.5983 0.3264 0.7368 0.119 Uiso 1 1 calc R
H8C H 0.6968 0.2976 0.7798 0.119 Uiso 1 1 calc R
C9 C 0.6838(3) 0.5570(3) 0.8711(3) 0.0570(11) Uani 1 1 d .
H9A H 0.7517 0.5658 0.8563 0.068 Uiso 1 1 calc R
C10 C 0.6191(4) 0.6138(3) 0.8167(4) 0.0808(16) Uani 1 1 d .
H10A H 0.6376 0.6689 0.8276 0.121 Uiso 1 1 calc R
H10B H 0.5519 0.6062 0.8294 0.121 Uiso 1 1 calc R
H10C H 0.6275 0.6017 0.7592 0.121 Uiso 1 1 calc R
C11 C 0.6766(4) 0.5779(3) 0.9632(3) 0.0747(14) Uani 1 1 d .
H11A H 0.6915 0.6341 0.9717 0.112 Uiso 1 1 calc R
H11B H 0.7221 0.5454 0.9955 0.112 Uiso 1 1 calc R
H11C H 0.6115 0.5672 0.9803 0.112 Uiso 1 1 calc R
C12 C 0.9111(3) 0.4684(4) 0.9089(3) 0.0867(17) Uani 1 1 d .
H12A H 0.9046 0.4722 0.8495 0.130 Uiso 1 1 calc R
H12B H 0.9786 0.4603 0.9253 0.130 Uiso 1 1 calc R
H12C H 0.8882 0.5175 0.9332 0.130 Uiso 1 1 calc R
C13 C 0.8837(3) 0.2869(3) 0.8989(3) 0.0767(15) Uani 1 1 d .
H13A H 0.8467 0.2416 0.9177 0.115 Uiso 1 1 calc R
H13B H 0.9512 0.2798 0.9155 0.115 Uiso 1 1 calc R
H13C H 0.8773 0.2903 0.8395 0.115 Uiso 1 1 calc R
C14 C 0.8542(4) 0.3769(4) 1.0603(3) 0.0860(17) Uani 1 1 d .
H14A H 0.8183 0.3319 1.0812 0.129 Uiso 1 1 calc R
H14B H 0.8308 0.4262 1.0840 0.129 Uiso 1 1 calc R
H14C H 0.9223 0.3704 1.0752 0.129 Uiso 1 1 calc R
C15 C 0.3291(3) 0.4400(2) 0.7838(2) 0.0511(10) Uani 1 1 d .
H15A H 0.3388 0.4901 0.8092 0.061 Uiso 1 1 calc R
C16 C 0.3423(4) 0.4202(3) 0.6059(3) 0.0807(16) Uani 1 1 d .
H16A H 0.2998 0.4134 0.5560 0.097 Uiso 1 1 calc R
C17 C 0.4095(7) 0.4848(5) 0.5870(6) 0.186(5) Uani 1 1 d .
H17A H 0.4476 0.4691 0.5410 0.279 Uiso 1 1 calc R
H17B H 0.4520 0.4952 0.6346 0.279 Uiso 1 1 calc R
H17C H 0.3733 0.5329 0.5728 0.279 Uiso 1 1 calc R
C18 C 0.3942(4) 0.3401(3) 0.6187(4) 0.0911(18) Uani 1 1 d .
H18A H 0.4363 0.3305 0.5735 0.137 Uiso 1 1 calc R
H18B H 0.3469 0.2974 0.6208 0.137 Uiso 1 1 calc R
H18C H 0.4325 0.3415 0.6699 0.137 Uiso 1 1 calc R
C19 C 0.2090(4) 0.5406(3) 0.6765(3) 0.0777(16) Uani 1 1 d .
H19A H 0.2002 0.5495 0.6166 0.093 Uiso 1 1 calc R
C20 C 0.2747(5) 0.6085(3) 0.7107(4) 0.106(2) Uani 1 1 d .
H20A H 0.2434 0.6597 0.7006 0.158 Uiso 1 1 calc R
H20B H 0.3358 0.6073 0.6838 0.158 Uiso 1 1 calc R
H20C H 0.2861 0.6012 0.7694 0.158 Uiso 1 1 calc R
C21 C 0.1080(4) 0.5465(4) 0.7131(4) 0.104(2) Uani 1 1 d .
H21A H 0.0827 0.6002 0.7050 0.156 Uiso 1 1 calc R
H21B H 0.1132 0.5347 0.7714 0.156 Uiso 1 1 calc R
H21C H 0.0647 0.5083 0.6859 0.156 Uiso 1 1 calc R
C22 C 0.0841(5) 0.4132(4) 0.5234(4) 0.128(3) Uani 1 1 d .
H22A H 0.1463 0.4211 0.4992 0.192 Uiso 1 1 calc R
H22B H 0.0615 0.4637 0.5449 0.192 Uiso 1 1 calc R
H22C H 0.0379 0.3936 0.4817 0.192 Uiso 1 1 calc R
C23 C 0.1371(4) 0.2413(4) 0.5633(4) 0.0942(19) Uani 1 1 d .
H23A H 0.1441 0.2007 0.6058 0.141 Uiso 1 1 calc R
H23B H 0.1987 0.2492 0.5382 0.141 Uiso 1 1 calc R
H23C H 0.0893 0.2239 0.5219 0.141 Uiso 1 1 calc R
C24 C -0.0254(4) 0.3246(4) 0.6551(4) 0.119(3) Uani 1 1 d .
H24A H -0.0208 0.2856 0.6991 0.179 Uiso 1 1 calc R
H24B H -0.0714 0.3062 0.6128 0.179 Uiso 1 1 calc R
H24C H -0.0467 0.3755 0.6766 0.179 Uiso 1 1 calc R

loop_
_atom_site_aniso_label
_atom_site_aniso_U_11
_atom_site_aniso_U_22
_atom_site_aniso_U_33
_atom_site_aniso_U_23
_atom_site_aniso_U_13
_atom_site_aniso_U_12
Sn1 0.04720(16) 0.0700(2) 0.03681(14) 0.00014(14) -0.00103(11) 0.00244(15)
Sn2 0.04216(17) 0.0822(2) 0.05879(19) -0.00054(16) 0.00387(13) -0.00099(16)
P1 0.0474(6) 0.0445(6) 0.0454(6) -0.0048(5) 0.0010(4) -0.0039(5)
P2 0.0568(7) 0.0521(7) 0.0462(6) 0.0027(5) -0.0066(5) 0.0109(6)
Si1 0.0411(6) 0.0753(9) 0.0611(8) -0.0123(7) -0.0067(5) -0.0012(6)
Si2 0.0640(8) 0.0839(10) 0.0719(9) -0.0245(8) -0.0298(7) 0.0215(8)
Cl1 0.0776(8) 0.0726(8) 0.0711(8) 0.0186(6) -0.0060(6) 0.0152(7)
Cl2 0.0720(9) 0.0851(10) 0.1292(13) 0.0079(9) -0.0133(8) -0.0289(8)
N1 0.0454(18) 0.0456(19) 0.0430(18) 0.0069(14) -0.0055(14) -0.0005(15)
N2 0.0430(18) 0.0448(19) 0.0458(18) 0.0061(15) -0.0024(14) -0.0049(16)
N3 0.0387(17) 0.056(2) 0.0457(18) -0.0038(16) -0.0021(14) -0.0032(16)
N4 0.050(2) 0.063(2) 0.049(2) -0.0080(17) -0.0126(16) 0.0070(18)
C1 0.056(3) 0.045(2) 0.052(2) 0.0116(19) -0.0034(19) -0.002(2)
C2 0.055(2) 0.047(2) 0.049(2) 0.0066(19) -0.0010(19) -0.010(2)
C3 0.043(2) 0.041(2) 0.041(2) -0.0003(17) -0.0033(16) 0.0027(18)
C4 0.044(2) 0.046(2) 0.038(2) -0.0018(17) -0.0012(16) -0.0033(19)
C5 0.047(2) 0.040(2) 0.081(3) 0.002(2) -0.014(2) -0.004(2)
C6 0.157(6) 0.063(3) 0.045(3) -0.006(2) 0.018(3) -0.006(4)
C7 0.457(19) 0.124(7) 0.108(6) -0.040(5) 0.149(9) -0.100(9)
C8 0.109(4) 0.072(4) 0.057(3) -0.023(3) 0.003(3) -0.002(3)
C9 0.053(3) 0.049(3) 0.070(3) -0.010(2) 0.016(2) -0.010(2)
C10 0.087(4) 0.044(3) 0.112(4) 0.012(3) 0.018(3) -0.003(3)
C11 0.080(3) 0.065(3) 0.079(3) -0.030(3) 0.014(3) -0.013(3)
C12 0.047(3) 0.106(5) 0.107(4) -0.010(3) -0.006(3) -0.012(3)
C13 0.048(3) 0.088(4) 0.094(4) -0.015(3) 0.000(3) 0.004(3)
C14 0.063(3) 0.121(5) 0.073(3) -0.013(3) -0.024(3) 0.007(3)
C15 0.054(2) 0.042(2) 0.055(2) -0.0012(19) -0.0145(19) 0.004(2)
C16 0.093(4) 0.089(4) 0.061(3) 0.018(3) 0.016(3) 0.017(3)
C17 0.193(9) 0.140(7) 0.234(10) 0.086(7) 0.125(8) 0.028(7)
C18 0.097(4) 0.101(5) 0.078(4) -0.008(3) 0.027(3) 0.032(4)
C19 0.103(4) 0.065(3) 0.062(3) 0.001(2) -0.029(3) 0.027(3)
C20 0.147(6) 0.048(3) 0.118(5) 0.009(3) -0.041(4) 0.007(4)
C21 0.107(5) 0.089(4) 0.113(5) -0.031(4) -0.022(4) 0.050(4)
C22 0.164(7) 0.121(6) 0.094(5) -0.012(4) -0.074(5) 0.043(5)
C23 0.091(4) 0.096(4) 0.092(4) -0.041(3) -0.030(3) 0.021(3)
C24 0.057(3) 0.157(7) 0.142(6) -0.055(5) -0.030(4) 0.008(4)

loop_
_atom_type_symbol
_atom_type_description
_atom_type_scat_dispersion_real
_atom_type_scat_dispersion_imag
_atom_type_scat_source
C C 0.0033 0.0016 'International Tables Vol C Tables 4.2.6.8 and 6.1.1.4'
H H 0.0000 0.0000 'International Tables Vol C Tables 4.2.6.8 and 6.1.1.4'
N N 0.0061 0.0033 'International Tables Vol C Tables 4.2.6.8 and 6.1.1.4'
Si Si 0.0817 0.0704 'International Tables Vol C Tables 4.2.6.8 and 6.1.1.4'
P P 0.1023 0.0942 'International Tables Vol C Tables 4.2.6.8 and 6.1.1.4'
Cl Cl 0.1484 0.1585 'International Tables Vol C Tables 4.2.6.8 and 6.1.1.4'
Sn Sn -0.6537 1.4246 'International Tables Vol C Tables 4.2.6.8 and 6.1.1.4'

loop_
_geom_angle_atom_site_label_1
_geom_angle_atom_site_label_2
_geom_angle_atom_site_label_3
_geom_angle
N3 Sn1 N1 91.53(11)
N3 Sn1 Cl1 96.27(9)
N1 Sn1 Cl1 90.16(9)
N4 Sn2 N2 90.17(12)
N4 Sn2 Cl2 96.18(10)
N2 Sn2 Cl2 89.51(9)
N3 P1 C5 112.99(19)
N3 P1 C9 112.17(19)
C5 P1 C9 104.5(2)
N3 P1 C6 107.8(2)
C5 P1 C6 110.2(3)
C9 P1 C6 109.1(2)
N4 P2 C15 111.55(19)
N4 P2 C16 108.4(2)
C15 P2 C16 108.8(2)
N4 P2 C19 113.2(2)
C15 P2 C19 107.0(2)
C16 P2 C19 107.8(3)
N3 Si1 C13 111.49(19)
N3 Si1 C14 106.5(2)
C13 Si1 C14 109.8(3)
N3 Si1 C12 113.0(2)
C13 Si1 C12 108.8(3)
C14 Si1 C12 107.1(3)
N4 Si2 C23 111.0(2)
N4 Si2 C24 107.6(2)
C23 Si2 C24 110.2(3)
N4 Si2 C22 113.0(3)
C23 Si2 C22 107.0(3)
C24 Si2 C22 107.9(3)
C3 N1 C1 120.2(3)
C3 N1 Sn1 112.5(2)
C1 N1 Sn1 122.2(2)
C4 N2 C2 120.4(3)
C4 N2 Sn2 111.1(3)
C2 N2 Sn2 125.4(3)
P1 N3 Si1 129.0(2)
P1 N3 Sn1 111.96(16)
Si1 N3 Sn1 118.55(17)
P2 N4 Si2 129.9(2)
P2 N4 Sn2 108.06(16)
Si2 N4 Sn2 121.1(2)
C2 C1 N1 121.5(4)
C1 C2 N2 120.9(4)
N1 C3 C5 120.2(3)
N1 C3 C4 117.9(3)
C5 C3 C4 121.8(4)
N2 C4 C15 119.7(3)
N2 C4 C3 118.6(3)
C15 C4 C3 121.6(4)
C3 C5 P1 128.9(3)
C7 C6 C8 118.8(5)
C7 C6 P1 125.0(5)
C8 C6 P1 109.1(4)
C11 C9 C10 110.8(4)
C11 C9 P1 109.6(3)
C10 C9 P1 113.6(3)
C4 C15 P2 126.5(3)
C17 C16 C18 112.0(6)
C17 C16 P2 116.4(5)
C18 C16 P2 110.2(4)
C20 C19 C21 110.0(5)
C20 C19 P2 114.2(4)
C21 C19 P2 111.1(4)

loop_
_geom_bond_atom_site_label_1
_geom_bond_atom_site_label_2
_geom_bond_distance
Sn1 N3 2.178(3)
Sn1 N1 2.208(3)
Sn1 Cl1 2.4693(14)
Sn2 N4 2.190(3)
Sn2 N2 2.202(3)
Sn2 Cl2 2.4744(16)
P1 N3 1.613(3)
P1 C5 1.734(4)
P1 C9 1.830(4)
P1 C6 1.832(5)
P2 N4 1.619(4)
P2 C15 1.736(4)
P2 C16 1.831(5)
P2 C19 1.835(5)
Si1 N3 1.756(3)
Si1 C13 1.852(5)
Si1 C14 1.862(5)
Si1 C12 1.872(6)
Si2 N4 1.748(3)
Si2 C23 1.852(5)
Si2 C24 1.868(7)
Si2 C22 1.877(7)
N1 C3 1.354(5)
N1 C1 1.368(5)
N2 C4 1.340(5)
N2 C2 1.374(5)
C1 C2 1.345(6)
C3 C5 1.384(5)
C3 C4 1.489(5)
C4 C15 1.403(5)
C6 C7 1.331(8)
C6 C8 1.525(7)
C9 C11 1.533(6)
C9 C10 1.541(7)
C16 C17 1.451(9)
C16 C18 1.514(7)
C19 C20 1.528(7)
C19 C21 1.530(8)
